data_4515297
loop_
_publ_author_name
'Dopilka, Andrew'
'Zhao, Ran'
'Weller, J. Mark'
'Bobev, Svilen'
'Peng, Xihong'
'Chan, Candace K.'

_publ_section_title
;
 Experimental and Computational Study of the Lithiation of
 Ba<sub>8</sub>Al <sub>y</sub>Ge<sub>46- y</sub> Based Type I Germanium
 Clathrates.
;
_journal_issue 44
_journal_name_full 'ACS applied materials &amp; interfaces'
_journal_page_first 37981
_journal_page_last 37993
_journal_paper_doi 10.1021/acsami.8b11509
_journal_volume 10
_journal_year 2018
_chemical_formula_sum 'Ba8 Ge42.8'
_chemical_formula_weight 4220.09
_space_group_IT_number 223
_space_group_name_Hall '-P 4n 2 3'
_space_group_name_H-M_alt 'P m -3 n'
_symmetry_cell_setting cubic
_symmetry_space_group_name_H-M 'P m -3 n'
_atom_sites_solution_primary direct
_atom_sites_solution_secondary difmap
_audit_creation_method SHELXL-97
_cell_angle_alpha 90.00
_cell_angle_beta 90.00
_cell_angle_gamma 90.00
_cell_formula_units_Z 1
_cell_length_a 10.6335(15)
_cell_length_b 10.6335(15)
_cell_length_c 10.6335(15)
_cell_measurement_reflns_used 373
_cell_measurement_temperature 200(2)
_cell_measurement_theta_max 23.64
_cell_measurement_theta_min 6.65
_cell_volume 1202.3(3)
_computing_cell_refinement 'Bruker SMART'
_computing_data_collection 'Bruker SMART'
_computing_data_reduction 'Bruker SAINT'
_computing_molecular_graphics 'Bruker SHELXTL'
_computing_publication_material 'Bruker SHELXTL'
_computing_structure_refinement 'SHELXL-97 (Sheldrick, 1997)'
_computing_structure_solution 'SHELXS-97 (Sheldrick, 1990)'
_diffrn_ambient_temperature 200(2)
_diffrn_measured_fraction_theta_full 1.000
_diffrn_measured_fraction_theta_max 1.000
_diffrn_measurement_device_type 'CCD area detector'
_diffrn_measurement_method 'phi and omega scans'
_diffrn_radiation_monochromator graphite
_diffrn_radiation_source 'fine-focus sealed tube'
_diffrn_radiation_type MoK\a
_diffrn_radiation_wavelength 0.71073
_diffrn_reflns_av_R_equivalents 0.0965
_diffrn_reflns_av_sigmaI/netI 0.0364
_diffrn_reflns_limit_h_max 14
_diffrn_reflns_limit_h_min -14
_diffrn_reflns_limit_k_max 13
_diffrn_reflns_limit_k_min -10
_diffrn_reflns_limit_l_max 9
_diffrn_reflns_limit_l_min -14
_diffrn_reflns_number 4733
_diffrn_reflns_theta_full 29.57
_diffrn_reflns_theta_max 29.57
_diffrn_reflns_theta_min 2.71
_exptl_absorpt_coefficient_mu 32.814
_exptl_absorpt_correction_T_max 0.2907
_exptl_absorpt_correction_T_min 0.1562
_exptl_absorpt_correction_type multi-scan
_exptl_absorpt_process_details SADABS
_exptl_crystal_colour black
_exptl_crystal_density_diffrn 5.828
_exptl_crystal_density_method 'not measured'
_exptl_crystal_description block
_exptl_crystal_F_000 1824
_exptl_crystal_size_max 0.09
_exptl_crystal_size_mid 0.05
_exptl_crystal_size_min 0.05
_refine_diff_density_max 0.901
_refine_diff_density_min -1.063
_refine_diff_density_rms 0.209
_refine_ls_extinction_method none
_refine_ls_goodness_of_fit_ref 1.025
_refine_ls_matrix_type full
_refine_ls_number_parameters 16
_refine_ls_number_reflns 332
_refine_ls_number_restraints 0
_refine_ls_restrained_S_all 1.025
_refine_ls_R_factor_all 0.0472
_refine_ls_R_factor_gt 0.0314
_refine_ls_shift/su_max 0.000
_refine_ls_shift/su_mean 0.000
_refine_ls_structure_factor_coef Fsqd
_refine_ls_weighting_details 'calc w=1/[\s^2^(Fo^2^)+(0.0263P)^2^+0.0000P] where P=(Fo^2^+2Fc^2^)/3'
_refine_ls_weighting_scheme calc
_refine_ls_wR_factor_gt 0.0557
_refine_ls_wR_factor_ref 0.0601
_reflns_number_gt 250
_reflns_number_total 332
_reflns_threshold_expression >2sigma(I)
_cod_data_source_file am8b11509_si_003.cif
_cod_data_source_block Al0
_cod_depositor_comments
;
The following automatic conversions were performed:

data item '_symmetry_cell_setting' value 'Cubic' was changed to
'cubic' in accordance with the
/home/data/users/saulius/crontab/automatic-downloads/current/ACS/lib/dictionaries/cif_core.dic
dictionary named 'cif_core.dic' version 2.4.2 last updated on
2011-04-26.

Automatic conversion script
Id: cif_fix_values 6909 2019-04-08 15:41:33Z antanas 
;
_cod_original_sg_symbol_H-M Pm-3n
_cod_database_code 4515297

loop_
_symmetry_equiv_pos_as_xyz
'x, y, z'
'-x, -y, z'
'-x, y, -z'
'x, -y, -z'
'z, x, y'
'z, -x, -y'
'-z, -x, y'
'-z, x, -y'
'y, z, x'
'-y, z, -x'
'y, -z, -x'
'-y, -z, x'
'y+1/2, x+1/2, -z+1/2'
'-y+1/2, -x+1/2, -z+1/2'
'y+1/2, -x+1/2, z+1/2'
'-y+1/2, x+1/2, z+1/2'
'x+1/2, z+1/2, -y+1/2'
'-x+1/2, z+1/2, y+1/2'
'-x+1/2, -z+1/2, -y+1/2'
'x+1/2, -z+1/2, y+1/2'
'z+1/2, y+1/2, -x+1/2'
'z+1/2, -y+1/2, x+1/2'
'-z+1/2, y+1/2, x+1/2'
'-z+1/2, -y+1/2, -x+1/2'
'-x, -y, -z'
'x, y, -z'
'x, -y, z'
'-x, y, z'
'-z, -x, -y'
'-z, x, y'
'z, x, -y'
'z, -x, y'
'-y, -z, -x'
'y, -z, x'
'-y, z, x'
'y, z, -x'
'-y-1/2, -x-1/2, z-1/2'
'y-1/2, x-1/2, z-1/2'
'-y-1/2, x-1/2, -z-1/2'
'y-1/2, -x-1/2, -z-1/2'
'-x-1/2, -z-1/2, y-1/2'
'x-1/2, -z-1/2, -y-1/2'
'x-1/2, z-1/2, y-1/2'
'-x-1/2, z-1/2, -y-1/2'
'-z-1/2, -y-1/2, x-1/2'
'-z-1/2, y-1/2, -x-1/2'
'z-1/2, -y-1/2, -x-1/2'
'z-1/2, y-1/2, x-1/2'

loop_
_atom_site_label
_atom_site_type_symbol
_atom_site_fract_x
_atom_site_fract_y
_atom_site_fract_z
_atom_site_U_iso_or_equiv
_atom_site_adp_type
_atom_site_occupancy
_atom_site_symmetry_multiplicity
_atom_site_calc_flag
_atom_site_refinement_flags
Ba1 Ba 0.0000 0.5000 0.2500 0.0288(3) Uani 1 8 d S
Ba2 Ba 0.0000 0.0000 0.0000 0.0139(3) Uani 1 24 d S
Ge1 Ge 0.12137(9) 0.31978(10) 0.0000 0.0275(3) Uani 1 2 d S
Ge2 Ge 0.18368(5) 0.18368(5) 0.18368(5) 0.0158(2) Uani 1 3 d S
Ge3 Ge 0.2500 0.5000 0.0000 0.0114(10) Uani 0.464(6) 8 d SP

loop_
_atom_site_aniso_label
_atom_site_aniso_U_11
_atom_site_aniso_U_22
_atom_site_aniso_U_33
_atom_site_aniso_U_23
_atom_site_aniso_U_13
_atom_site_aniso_U_12
Ba1 0.0332(4) 0.0332(4) 0.0200(6) 0.000 0.000 0.000
Ba2 0.0139(3) 0.0139(3) 0.0139(3) 0.000 0.000 0.000
Ge1 0.0271(5) 0.0393(6) 0.0160(5) 0.000 0.000 0.0168(4)
Ge2 0.0158(2) 0.0158(2) 0.0158(2) -0.0020(2) -0.0020(2) -0.0020(2)
Ge3 0.0128(19) 0.0106(13) 0.0106(13) 0.000 0.000 0.000

loop_
_atom_type_symbol
_atom_type_description
_atom_type_scat_dispersion_real
_atom_type_scat_dispersion_imag
_atom_type_scat_source
Ba Ba -0.3244 2.2819 'International Tables Vol C Tables 4.2.6.8 and 6.1.1.4'
Ge Ge 0.1547 1.8001 'International Tables Vol C Tables 4.2.6.8 and 6.1.1.4'

loop_
_geom_angle_atom_site_label_1
_geom_angle_atom_site_label_2
_geom_angle_atom_site_label_3
_geom_angle
_geom_angle_site_symmetry_1
_geom_angle_site_symmetry_3
Ge1 Ba1 Ge1 124.728(14) . 39_666
Ge1 Ba1 Ge1 42.99(3) . 3
Ge1 Ba1 Ge1 165.57(3) 39_666 3
Ge1 Ba1 Ge1 99.84(2) . 37_666
Ge1 Ba1 Ge1 42.99(3) 39_666 37_666
Ge1 Ba1 Ge1 124.728(14) 3 37_666
Ge1 Ba1 Ge1 81.99(2) . 25_565
Ge1 Ba1 Ge1 124.728(14) 39_666 25_565
Ge1 Ba1 Ge1 65.93(3) 3 25_565
Ge1 Ba1 Ge1 165.57(3) 37_666 25_565
Ge1 Ba1 Ge1 165.57(3) . 13_455
Ge1 Ba1 Ge1 65.93(3) 39_666 13_455
Ge1 Ba1 Ge1 124.728(14) 3 13_455
Ge1 Ba1 Ge1 81.99(2) 37_666 13_455
Ge1 Ba1 Ge1 99.84(2) 25_565 13_455
Ge1 Ba1 Ge1 124.728(14) . 15_455
Ge1 Ba1 Ge1 81.99(2) 39_666 15_455
Ge1 Ba1 Ge1 99.84(2) 3 15_455
Ge1 Ba1 Ge1 65.93(3) 37_666 15_455
Ge1 Ba1 Ge1 124.727(14) 25_565 15_455
Ge1 Ba1 Ge1 42.99(3) 13_455 15_455
Ge1 Ba1 Ge1 65.93(3) . 27_565
Ge1 Ba1 Ge1 99.84(2) 39_666 27_565
Ge1 Ba1 Ge1 81.99(2) 3 27_565
Ge1 Ba1 Ge1 124.727(14) 37_666 27_565
Ge1 Ba1 Ge1 42.99(3) 25_565 27_565
Ge1 Ba1 Ge1 124.727(14) 13_455 27_565
Ge1 Ba1 Ge1 165.57(3) 15_455 27_565
Ge1 Ba1 Ge3 156.699(17) . 29_566
Ge1 Ba1 Ge3 37.551(17) 39_666 29_566
Ge1 Ba1 Ge3 156.699(17) 3 29_566
Ge1 Ba1 Ge3 74.063(13) 37_666 29_566
Ge1 Ba1 Ge3 98.567(13) 25_565 29_566
Ge1 Ba1 Ge3 37.551(17) 13_455 29_566
Ge1 Ba1 Ge3 74.063(13) 15_455 29_566
Ge1 Ba1 Ge3 98.567(13) 27_565 29_566
Ge1 Ba1 Ge3 74.062(13) . 25_565
Ge1 Ba1 Ge3 156.699(17) 39_666 25_565
Ge1 Ba1 Ge3 37.551(17) 3 25_565
Ge1 Ba1 Ge3 156.699(17) 37_666 25_565
Ge1 Ba1 Ge3 37.551(17) 25_565 25_565
Ge1 Ba1 Ge3 98.567(13) 13_455 25_565
Ge1 Ba1 Ge3 98.567(13) 15_455 25_565
Ge1 Ba1 Ge3 74.063(13) 27_565 25_565
Ge3 Ba1 Ge3 120.0 29_566 25_565
Ge1 Ba1 Ge3 37.551(17) . .
Ge1 Ba1 Ge3 98.567(13) 39_666 .
Ge1 Ba1 Ge3 74.063(13) 3 .
Ge1 Ba1 Ge3 98.567(13) 37_666 .
Ge1 Ba1 Ge3 74.063(13) 25_565 .
Ge1 Ba1 Ge3 156.699(17) 13_455 .
Ge1 Ba1 Ge3 156.699(17) 15_455 .
Ge1 Ba1 Ge3 37.551(17) 27_565 .
Ge3 Ba1 Ge3 120.0 29_566 .
Ge3 Ba1 Ge3 90.0 25_565 .
Ge1 Ba1 Ge3 98.567(13) . 5
Ge1 Ba1 Ge3 74.063(13) 39_666 5
Ge1 Ba1 Ge3 98.567(13) 3 5
Ge1 Ba1 Ge3 37.551(17) 37_666 5
Ge1 Ba1 Ge3 156.699(17) 25_565 5
Ge1 Ba1 Ge3 74.063(13) 13_455 5
Ge1 Ba1 Ge3 37.551(17) 15_455 5
Ge1 Ba1 Ge3 156.699(17) 27_565 5
Ge3 Ba1 Ge3 90.0 29_566 5
Ge3 Ba1 Ge3 120.0 25_565 5
Ge3 Ba1 Ge3 120.0 . 5
Ge2 Ba2 Ge2 180.000(16) . 25
Ge2 Ba2 Ge2 70.5 . 28
Ge2 Ba2 Ge2 109.5 25 28
Ge2 Ba2 Ge2 109.5 . 4
Ge2 Ba2 Ge2 70.5 25 4
Ge2 Ba2 Ge2 180.0 28 4
Ge2 Ba2 Ge2 70.5 . 27
Ge2 Ba2 Ge2 109.5 25 27
Ge2 Ba2 Ge2 109.5 28 27
Ge2 Ba2 Ge2 70.5 4 27
Ge2 Ba2 Ge2 109.5 . 3
Ge2 Ba2 Ge2 70.5 25 3
Ge2 Ba2 Ge2 70.5 28 3
Ge2 Ba2 Ge2 109.5 4 3
Ge2 Ba2 Ge2 180.0 27 3
Ge2 Ba2 Ge2 70.5 . 26
Ge2 Ba2 Ge2 109.5 25 26
Ge2 Ba2 Ge2 109.5 28 26
Ge2 Ba2 Ge2 70.5 4 26
Ge2 Ba2 Ge2 109.5 27 26
Ge2 Ba2 Ge2 70.5 3 26
Ge2 Ba2 Ge2 109.5 . 2
Ge2 Ba2 Ge2 70.5 25 2
Ge2 Ba2 Ge2 70.5 28 2
Ge2 Ba2 Ge2 109.5 4 2
Ge2 Ba2 Ge2 70.5 27 2
Ge2 Ba2 Ge2 109.5 3 2
Ge2 Ba2 Ge2 180.000(16) 26 2
Ge2 Ba2 Ge1 138.129(7) . 25
Ge2 Ba2 Ge1 41.871(7) 25 25
Ge2 Ba2 Ge1 109.566(11) 28 25
Ge2 Ba2 Ge1 70.434(11) 4 25
Ge2 Ba2 Ge1 70.434(11) 27 25
Ge2 Ba2 Ge1 109.566(11) 3 25
Ge2 Ba2 Ge1 138.129(7) 26 25
Ge2 Ba2 Ge1 41.871(7) 2 25
Ge2 Ba2 Ge1 41.871(7) . 5
Ge2 Ba2 Ge1 138.129(7) 25 5
Ge2 Ba2 Ge1 41.871(7) 28 5
Ge2 Ba2 Ge1 138.129(7) 4 5
Ge2 Ba2 Ge1 70.434(11) 27 5
Ge2 Ba2 Ge1 109.566(11) 3 5
Ge2 Ba2 Ge1 109.566(11) 26 5
Ge2 Ba2 Ge1 70.434(11) 2 5
Ge1 Ba2 Ge1 109.376(11) 25 5
Ge2 Ba2 Ge1 41.871(7) . 9
Ge2 Ba2 Ge1 138.129(7) 25 9
Ge2 Ba2 Ge1 109.566(11) 28 9
Ge2 Ba2 Ge1 70.434(11) 4 9
Ge2 Ba2 Ge1 41.871(7) 27 9
Ge2 Ba2 Ge1 138.129(7) 3 9
Ge2 Ba2 Ge1 70.434(11) 26 9
Ge2 Ba2 Ge1 109.566(11) 2 9
Ge1 Ba2 Ge1 109.376(11) 25 9
Ge1 Ba2 Ge1 70.624(11) 5 9
Ge2 Ba2 Ge1 138.129(7) . 33
Ge2 Ba2 Ge1 41.871(7) 25 33
Ge2 Ba2 Ge1 70.434(11) 28 33
Ge2 Ba2 Ge1 109.566(11) 4 33
Ge2 Ba2 Ge1 138.129(7) 27 33
Ge2 Ba2 Ge1 41.871(7) 3 33
Ge2 Ba2 Ge1 109.566(11) 26 33
Ge2 Ba2 Ge1 70.434(11) 2 33
Ge1 Ba2 Ge1 70.624(11) 25 33
Ge1 Ba2 Ge1 109.376(11) 5 33
Ge1 Ba2 Ge1 180.00(3) 9 33
Ge3 Ge1 Ge2 108.35(4) . .
Ge3 Ge1 Ge2 108.34(4) . 26
Ge2 Ge1 Ge2 101.65(4) . 26
Ge3 Ge1 Ge1 125.52(2) . 3
Ge2 Ge1 Ge1 105.25(3) . 3
Ge2 Ge1 Ge1 105.25(3) 26 3
Ge3 Ge1 Ba1 76.70(2) . .
Ge2 Ge1 Ba1 79.850(12) . .
Ge2 Ge1 Ba1 173.71(4) 26 .
Ge1 Ge1 Ba1 68.504(15) 3 .
Ge3 Ge1 Ba1 76.70(2) . 25_565
Ge2 Ge1 Ba1 173.71(4) . 25_565
Ge2 Ge1 Ba1 79.850(12) 26 25_565
Ge1 Ge1 Ba1 68.504(15) 3 25_565
Ba1 Ge1 Ba1 98.01(2) . 25_565
Ge3 Ge1 Ba2 165.27(4) . .
Ge2 Ge1 Ba2 63.66(3) . .
Ge2 Ge1 Ba2 63.66(3) 26 .
Ge1 Ge1 Ba2 69.215(14) 3 .
Ba1 Ge1 Ba2 112.25(2) . .
Ba1 Ge1 Ba2 112.25(2) 25_565 .
Ge2 Ge2 Ge1 105.53(3) 14 5
Ge2 Ge2 Ge1 105.53(3) 14 9
Ge1 Ge2 Ge1 113.11(3) 5 9
Ge2 Ge2 Ge1 105.53(3) 14 .
Ge1 Ge2 Ge1 113.11(3) 5 .
Ge1 Ge2 Ge1 113.11(3) 9 .
Ge2 Ge2 Ba2 180.00(7) 14 .
Ge1 Ge2 Ba2 74.47(3) 5 .
Ge1 Ge2 Ba2 74.47(3) 9 .
Ge1 Ge2 Ba2 74.47(3) . .
Ge1 Ge3 Ge1 109.72(2) . 19
Ge1 Ge3 Ge1 109.72(2) . 41_665
Ge1 Ge3 Ge1 108.97(4) 19 41_665
Ge1 Ge3 Ge1 108.97(4) . 27_565
Ge1 Ge3 Ge1 109.72(2) 19 27_565
Ge1 Ge3 Ge1 109.72(2) 41_665 27_565
Ge1 Ge3 Ba1 65.746(14) . 25_565
Ge1 Ge3 Ba1 170.52(2) 19 25_565
Ge1 Ge3 Ba1 80.52(2) 41_665 25_565
Ge1 Ge3 Ba1 65.747(14) 27_565 25_565
Ge1 Ge3 Ba1 170.52(2) . 33_665
Ge1 Ge3 Ba1 65.747(14) 19 33_665
Ge1 Ge3 Ba1 65.747(14) 41_665 33_665
Ge1 Ge3 Ba1 80.52(2) 27_565 33_665
Ba1 Ge3 Ba1 120.0 25_565 33_665
Ge1 Ge3 Ba1 65.746(14) . .
Ge1 Ge3 Ba1 80.52(2) 19 .
Ge1 Ge3 Ba1 170.52(2) 41_665 .
Ge1 Ge3 Ba1 65.747(14) 27_565 .
Ba1 Ge3 Ba1 90.0 25_565 .
Ba1 Ge3 Ba1 120.0 33_665 .
Ge1 Ge3 Ba1 80.52(2) . 9
Ge1 Ge3 Ba1 65.747(14) 19 9
Ge1 Ge3 Ba1 65.747(14) 41_665 9
Ge1 Ge3 Ba1 170.52(2) 27_565 9
Ba1 Ge3 Ba1 120.0 25_565 9
Ba1 Ge3 Ba1 90.0 33_665 9
Ba1 Ge3 Ba1 120.0 . 9

loop_
_geom_bond_atom_site_label_1
_geom_bond_atom_site_label_2
_geom_bond_distance
_geom_bond_site_symmetry_2
Ba1 Ge1 3.5221(8) .
Ba1 Ge1 3.5221(8) 39_666
Ba1 Ge1 3.5221(8) 3
Ba1 Ge1 3.5221(8) 37_666
Ba1 Ge1 3.5221(8) 25_565
Ba1 Ge1 3.5221(8) 13_455
Ba1 Ge1 3.5221(8) 15_455
Ba1 Ge1 3.5221(8) 27_565
Ba1 Ge3 3.7595(5) 29_566
Ba1 Ge3 3.7595(5) 25_565
Ba1 Ge3 3.7595(5) .
Ba1 Ge3 3.7595(5) 5
Ba2 Ge2 3.3830(11) .
Ba2 Ge2 3.3831(11) 25
Ba2 Ge2 3.3831(11) 28
Ba2 Ge2 3.3831(11) 4
Ba2 Ge2 3.3831(11) 27
Ba2 Ge2 3.3831(11) 3
Ba2 Ge2 3.3831(11) 26
Ba2 Ge2 3.3831(11) 2
Ba2 Ge1 3.6371(12) 25
Ba2 Ge1 3.6371(12) 5
Ba2 Ge1 3.6371(12) 9
Ba2 Ge1 3.6371(12) 33
Ge1 Ge3 2.3544(11) .
Ge1 Ge2 2.5196(7) .
Ge1 Ge2 2.5196(7) 26
Ge1 Ge1 2.5813(19) 3
Ge1 Ba1 3.5221(8) 25_565
Ge2 Ge2 2.443(2) 14
Ge2 Ge1 2.5196(7) 5
Ge2 Ge1 2.5196(7) 9
Ge3 Ge1 2.3544(11) 19
Ge3 Ge1 2.3544(11) 41_665
Ge3 Ge1 2.3544(11) 27_565
Ge3 Ba1 3.7595(5) 25_565
Ge3 Ba1 3.7595(5) 33_665
Ge3 Ba1 3.7595(5) 9
